data_4034504
loop_
_publ_author_name
'Kortus, Daniel'
'Mik\<s\'atko, Ji\<r\'i'
'Kundr\'at, Ond\<rej'
'Babor, Martin'
'Eigner, V\'aclav'
'Dvo\<r\'akov\'a, Hana'
'Lhot\'ak, Pavel'

_publ_section_title
;
 Chemistry of 2,14-Dithiacalix[4]arene: Alkylation and Conformational
 Behavior of Peralkylated Products.
;
_journal_issue 18
_journal_name_full 'The Journal of organic chemistry'
_journal_page_first 11572
_journal_page_last 11580
_journal_paper_doi 10.1021/acs.joc.9b01493
_journal_volume 84
_journal_year 2019
_chemical_formula_moiety 'C54.00 H76 O4 S2'
_chemical_formula_sum 'C54 H76 O4 S2'
_chemical_formula_weight 853.33
_space_group_IT_number 15
_space_group_name_Hall '-C 2yc'
_space_group_name_H-M_alt 'C 1 2/c 1'
_symmetry_cell_setting monoclinic
_symmetry_space_group_name_H-M 'C 1 2/c 1'
_atom_sites_solution_hydrogens difmap
_atom_sites_solution_primary other
_cell_angle_alpha 90
_cell_angle_beta 109.4783(16)
_cell_angle_gamma 90
_cell_formula_units_Z 8
_cell_length_a 51.068(2)
_cell_length_b 10.7010(4)
_cell_length_c 20.7984(9)
_cell_measurement_reflns_used 132
_cell_measurement_temperature 180
_cell_measurement_theta_max 49
_cell_measurement_theta_min 12
_cell_volume 10715.4(8)
_computing_cell_refinement 'USER DEFINED CELL REFINEMENT'
_computing_data_collection 'USER DEFINED DATA COLLECTION'
_computing_data_reduction 'USER DEFINED DATA REDUCTION'
_computing_molecular_graphics 'CAMERON (Watkin et al., 1996)'
_computing_publication_material 'CRYSTALS (Betteridge et al., 2003)'
_computing_structure_refinement 'CRYSTALS (Betteridge et al., 2003)'
_computing_structure_solution 'Superflip (Palatinus & Chapuis, 2007)'
_diffrn_ambient_temperature 180
_diffrn_measured_fraction_theta_full 1.000
_diffrn_measured_fraction_theta_max 1.000
_diffrn_measurement_device Serial
_diffrn_measurement_device_type Unknown
_diffrn_measurement_method \w
_diffrn_radiation_monochromator graphite
_diffrn_radiation_type 'Cu K\a'
_diffrn_radiation_wavelength 1.54178
_diffrn_reflns_av_R_equivalents 0.000
_diffrn_reflns_av_unetI/netI 0.021
_diffrn_reflns_limit_h_max 58
_diffrn_reflns_limit_h_min -62
_diffrn_reflns_limit_k_max 13
_diffrn_reflns_limit_k_min 0
_diffrn_reflns_limit_l_max 25
_diffrn_reflns_limit_l_min 0
_diffrn_reflns_number 10183
_diffrn_reflns_theta_full 70.067
_diffrn_reflns_theta_max 70.067
_diffrn_reflns_theta_min 1.835
_diffrn_standards_number 0
_exptl_absorpt_coefficient_mu 1.199
_exptl_absorpt_correction_T_max 0.91
_exptl_absorpt_correction_T_min 0.84
_exptl_absorpt_correction_type multi-scan
_exptl_absorpt_process_details 'DENZO/SCALEPACK (Otwinowski & Minor, 1997)'
_exptl_crystal_colour colorless
_exptl_crystal_density_diffrn 1.058
_exptl_crystal_density_meas ?
_exptl_crystal_density_method 'not measured'
_exptl_crystal_description block
_exptl_crystal_F_000 3712
_exptl_crystal_size_max 0.159
_exptl_crystal_size_mid 0.144
_exptl_crystal_size_min 0.083
_refine_diff_density_max 0.89
_refine_diff_density_min -0.55
_refine_ls_extinction_method None
_refine_ls_goodness_of_fit_ref 0.9313
_refine_ls_hydrogen_treatment constr
_refine_ls_matrix_type full
_refine_ls_number_parameters 690
_refine_ls_number_reflns 10182
_refine_ls_number_restraints 206
_refine_ls_R_factor_all 0.0734
_refine_ls_R_factor_gt 0.0617
_refine_ls_shift/su_max 0.0087725
_refine_ls_shift/su_mean 0.0003816
_refine_ls_structure_factor_coef Fsqd
_refine_ls_weighting_details
;
 Method= Modified Sheldrick 
 w=1/[\s^2^(F^2^) + ( 0.11P)^2^ +12.16P] 
 ,where P=(max(Fo^2^,0) + 2Fc^2^)/3 
;
_refine_ls_weighting_scheme calc
_refine_ls_wR_factor_all 0.1813
_refine_ls_wR_factor_gt 0.1711
_refine_ls_wR_factor_ref 0.1813
_reflns_limit_h_max 58
_reflns_limit_h_min -62
_reflns_limit_k_max 13
_reflns_limit_k_min 0
_reflns_limit_l_max 25
_reflns_limit_l_min 0
_reflns_number_gt 8278
_reflns_number_total 10183
_reflns_threshold_expression I>2.0\s(I)
_oxford_diffrn_Wilson_B_factor 3.97
_oxford_diffrn_Wilson_scale 589.45
_oxford_refine_ls_r_factor_ref 0.0734
_oxford_refine_ls_scale 1.661(12)
_oxford_reflns_number_all 10182
_cod_data_source_file jo9b01493_si_008.cif
_cod_data_source_block I
_cod_depositor_comments
;
The following automatic conversions were performed:

data item '_exptl_crystal_density_meas' value 'not measured' was
changed to '?' -- the value is perceived as not measured.

Automatic conversion script
Id: cif_fix_values 6909 2019-04-08 15:41:33Z antanas 
;
_cod_original_cell_volume 10715.3(8)
_cod_original_sg_symbol_H-M 'C 2/c '
_cod_original_formula_sum 'C54.00 H76 O4 S2'
_cod_database_code 4034504
_oxford_refine_reflns_threshold_expression_ref I>-3.0\s(I)
_platon_squeeze_void_probe_radius 1.20

loop_
_symmetry_equiv_pos_as_xyz
x,y,z
-x,-y,-z
x+1/2,y+1/2,z
-x+1/2,-y+1/2,-z
x,-y,z+1/2
-x,y,-z+1/2
x+1/2,-y+1/2,z+1/2
-x+1/2,y+1/2,-z+1/2

loop_
_atom_site_label
_atom_site_type_symbol
_atom_site_fract_x
_atom_site_fract_y
_atom_site_fract_z
_atom_site_U_iso_or_equiv
_atom_site_occupancy
_atom_site_adp_type
_atom_site_refinement_flags_posn
_atom_site_refinement_flags_adp
_atom_site_refinement_flags_occupancy
_atom_site_disorder_assembly
_atom_site_disorder_group
O7 O 0.59651(3) -0.05041(16) 0.52792(9) 0.0510 1.0000 Uani D U . . .
C11 C 0.62375(4) -0.07968(19) 0.53630(10) 0.0382 1.0000 Uani . . . . .
C12 C 0.63859(4) -0.0050(2) 0.50577(10) 0.0400 1.0000 Uani D . . . .
C13 C 0.66552(5) -0.0402(2) 0.51108(11) 0.0425 1.0000 Uani . . . . .
C14 C 0.67781(5) -0.1477(2) 0.54532(12) 0.0439 1.0000 Uani . . . . .
C15 C 0.66315(5) -0.2160(2) 0.57845(12) 0.0445 1.0000 Uani . . . . .
C16 C 0.63635(5) -0.18326(19) 0.57533(11) 0.0404 1.0000 Uani D . . . .
C17 C 0.70631(5) -0.1914(3) 0.54368(15) 0.0566 1.0000 Uani . . . . .
C18 C 0.72251(7) -0.2588(5) 0.6096(2) 0.0988 1.0000 Uani . . . . .
C19 C 0.72366(9) -0.0821(5) 0.5363(4) 0.1561 1.0000 Uani . . . . .
C20 C 0.70118(8) -0.2817(5) 0.4851(2) 0.1184 1.0000 Uani . . . . .
O21 O 0.66603(3) 0.14940(13) 0.72463(7) 0.0412 1.0000 Uani . . . . .
C22 C 0.65354(4) 0.22430(18) 0.75949(10) 0.0371 1.0000 Uani . . . . .
C23 C 0.64445(5) 0.17328(19) 0.81003(10) 0.0399 1.0000 Uani D . . . .
C24 C 0.63070(5) 0.2493(2) 0.84277(11) 0.0438 1.0000 Uani . . . . .
C25 C 0.62537(5) 0.3746(2) 0.82650(11) 0.0421 1.0000 Uani . . . . .
C26 C 0.60897(6) 0.4539(2) 0.86132(12) 0.0532 1.0000 Uani . . . . .
C27 C 0.61023(10) 0.5933(3) 0.8466(2) 0.0911 1.0000 Uani . . . . .
C28 C 0.62032(7) 0.4357(3) 0.93854(14) 0.0680 1.0000 Uani . . . . .
C29 C 0.57878(7) 0.4093(5) 0.8354(2) 0.0973 1.0000 Uani . . . . .
C30 C 0.63440(5) 0.4224(2) 0.77544(12) 0.0474 1.0000 Uani . . . . .
C31 C 0.64832(5) 0.3498(2) 0.74188(11) 0.0452 1.0000 Uani D . . . .
C32 C 0.69568(5) 0.1439(3) 0.75452(13) 0.0514 1.0000 Uani . . . . .
C33 C 0.70670(5) 0.0557(2) 0.71383(14) 0.0532 1.0000 Uani . . . . .
C34 C 0.73791(7) 0.0408(4) 0.7460(2) 0.0921 1.0000 Uani . . . . .
O35 O 0.66659(4) 0.24162(15) 0.57325(9) 0.0532 1.0000 Uani D U . . .
C39 C 0.63954(5) 0.2732(2) 0.56437(11) 0.0457 1.0000 Uani . . . . .
C40 C 0.61807(5) 0.21869(19) 0.51178(11) 0.0452 1.0000 Uani D . . . .
C41 C 0.59077(6) 0.2516(2) 0.50216(13) 0.0488 1.0000 Uani . . . . .
C42 C 0.58381(6) 0.3379(2) 0.54408(13) 0.0508 1.0000 Uani . . . . .
C43 C 0.55345(6) 0.3750(3) 0.53250(18) 0.0758 1.0000 Uani D U . . .
C47 C 0.60542(6) 0.3865(2) 0.59781(12) 0.0528 1.0000 Uani . . . . .
C48 C 0.63302(6) 0.3545(2) 0.60931(11) 0.0514 1.0000 Uani D . . . .
O49 O 0.66057(3) -0.15142(16) 0.73306(9) 0.0505 1.0000 Uani D U . . .
C53 C 0.63319(5) -0.1290(2) 0.72517(11) 0.0421 1.0000 Uani . . . . .
C54 C 0.61219(5) -0.18558(19) 0.67191(11) 0.0436 1.0000 Uani D . . . .
C55 C 0.58483(5) -0.1714(2) 0.66869(13) 0.0502 1.0000 Uani . . . . .
C56 C 0.57740(5) -0.1009(2) 0.71610(13) 0.0528 1.0000 Uani . . . . .
C57 C 0.54736(6) -0.0925(3) 0.71657(17) 0.0709 1.0000 Uani . . . . .
C58 C 0.52695(8) -0.1526(7) 0.6566(3) 0.1482 1.0000 Uani . . . . .
C59 C 0.53916(10) 0.0440(5) 0.7188(3) 0.1245 1.0000 Uani . . . . .
C60 C 0.54650(8) -0.1499(5) 0.7834(2) 0.1100 1.0000 Uani . . . . .
C61 C 0.59857(5) -0.0388(2) 0.76541(13) 0.0511 1.0000 Uani . . . . .
C62 C 0.62617(5) -0.0502(2) 0.77045(11) 0.0457 1.0000 Uani D . . . .
S30 S 0.62217(8) 0.1155(3) 0.45099(16) 0.0441 0.433(3) Uani . U P 1 1
C1 C 0.6271(3) 0.1187(9) 0.4708(4) 0.0507 0.567(3) Uani D U P 1 2
C2 C 0.6217(3) -0.2564(9) 0.6180(6) 0.0448 0.433(3) Uani D U P 1 1
S21 S 0.61793(4) -0.28256(13) 0.61122(9) 0.0440 0.567(3) Uani . U P 1 2
C3 C 0.64606(17) 0.0346(6) 0.8204(4) 0.0487 0.567(3) Uani D U P 1 2
S41 S 0.65395(6) 0.0177(2) 0.84071(12) 0.0448 0.433(3) Uani . U P 1 1
C4 C 0.65137(16) 0.3940(7) 0.6763(3) 0.0447 0.433(3) Uani D U P 1 1
S11 S 0.66239(3) 0.42081(12) 0.68171(6) 0.0418 0.567(3) Uani . U P 1 2
C500 C 0.6748(4) -0.2669(12) 0.7468(11) 0.0526 0.131(8) Uani D U P 3 1
C501 C 0.67125(8) -0.2528(3) 0.7813(3) 0.0712 0.869(8) Uani D U P 3 2
C510 C 0.70033(10) -0.2745(6) 0.7935(3) 0.1007 0.869(8) Uani D U P 3 2
C511 C 0.7000(4) -0.334(2) 0.7923(11) 0.0629 0.131(8) Uani D U P 3 1
C520 C 0.71091(13) -0.3844(5) 0.8428(3) 0.1046 0.869(8) Uani D U P 3 2
C521 C 0.6987(6) -0.399(3) 0.8558(11) 0.0678 0.131(8) Uani D U P 3 1
C80 C 0.5796(4) -0.126(4) 0.4705(18) 0.0639 0.185(7) Uani D U P 4 2
C81 C 0.57695(10) -0.1143(8) 0.4712(5) 0.0683 0.815(7) Uani D U P 4 1
C90 C 0.5576(4) -0.049(2) 0.4860(11) 0.0831 0.185(7) Uani D U P 4 2
C91 C 0.54796(8) -0.0787(5) 0.4644(4) 0.1013 0.815(7) Uani D U P 4 1
C100 C 0.5307(3) -0.098(2) 0.4907(10) 0.0792 0.185(7) Uani D U P 4 2
C101 C 0.52749(10) -0.1570(6) 0.4165(4) 0.1253 0.815(7) Uani D U P 4 1
C360 C 0.6757(3) 0.3262(14) 0.5326(9) 0.0669 0.276(16) Uani D U P 5 2
C361 C 0.68401(14) 0.3332(5) 0.5549(4) 0.0635 0.724(16) Uani D U P 5 1
C370 C 0.7056(3) 0.2964(15) 0.5392(11) 0.0757 0.276(16) Uani D U P 5 2
C371 C 0.71288(14) 0.2922(6) 0.5748(5) 0.0830 0.724(16) Uani D U P 5 1
C380 C 0.7256(4) 0.3951(19) 0.5309(11) 0.0915 0.276(16) Uani D U P 5 2
C381 C 0.73279(16) 0.3733(7) 0.5543(5) 0.0916 0.724(16) Uani D U P 5 1
C450 C 0.53303(11) 0.3191(6) 0.4691(3) 0.1076 0.700(5) Uani D U P 2 2
C451 C 0.5410(2) 0.4287(11) 0.4610(5) 0.0952 0.300(5) Uani D U P 2 1
C460 C 0.5367(2) 0.2621(9) 0.5380(7) 0.0922 0.300(5) Uani D U P 2 1
C461 C 0.54623(14) 0.3287(7) 0.5938(4) 0.1170 0.700(5) Uani D U P 2 2
C440 C 0.5515(2) 0.4734(10) 0.5833(6) 0.0914 0.300(5) Uani D U P 2 1
C441 C 0.55032(11) 0.5152(5) 0.5258(4) 0.0975 0.700(5) Uani D U P 2 2
H131 H 0.6756 0.0093 0.4908 0.0504 1.0000 Uiso R . . . .
H151 H 0.6714 -0.2894 0.6041 0.0541 1.0000 Uiso R . . . .
H181 H 0.7406 -0.2803 0.6068 0.1504 1.0000 Uiso R . . . .
H183 H 0.7250 -0.2036 0.6491 0.1512 1.0000 Uiso R . . . .
H182 H 0.7126 -0.3362 0.6127 0.1517 1.0000 Uiso R . . . .
H191 H 0.7422 -0.1101 0.5416 0.2395 1.0000 Uiso R . . . .
H192 H 0.7241 -0.0191 0.5693 0.2402 1.0000 Uiso R . . . .
H193 H 0.7154 -0.0473 0.4907 0.2398 1.0000 Uiso R . . . .
H202 H 0.7188 -0.3145 0.4844 0.1796 1.0000 Uiso R . . . .
H201 H 0.6896 -0.3501 0.4895 0.1803 1.0000 Uiso R . . . .
H203 H 0.6923 -0.2380 0.4426 0.1800 1.0000 Uiso R . . . .
H241 H 0.6249 0.2134 0.8765 0.0531 1.0000 Uiso R . . . .
H271 H 0.6006 0.6394 0.8708 0.1376 1.0000 Uiso R . . . .
H272 H 0.6295 0.6209 0.8616 0.1382 1.0000 Uiso R . . . .
H273 H 0.6019 0.6108 0.7983 0.1376 1.0000 Uiso R . . . .
H282 H 0.6096 0.4859 0.9607 0.1021 1.0000 Uiso R . . . .
H281 H 0.6398 0.4633 0.9557 0.1026 1.0000 Uiso R . . . .
H283 H 0.6193 0.3490 0.9503 0.1028 1.0000 Uiso R . . . .
H292 H 0.5678 0.4571 0.8573 0.1465 1.0000 Uiso R . . . .
H291 H 0.5772 0.3211 0.8447 0.1473 1.0000 Uiso R . . . .
H293 H 0.5708 0.4243 0.7866 0.1472 1.0000 Uiso R . . . .
H301 H 0.6312 0.5083 0.7637 0.0568 1.0000 Uiso R . . . .
H322 H 0.7029 0.2277 0.7548 0.0616 1.0000 Uiso R . . . .
H321 H 0.7005 0.1140 0.8019 0.0623 1.0000 Uiso R . . . .
H332 H 0.7021 0.0897 0.6678 0.0646 1.0000 Uiso R . . . .
H331 H 0.6976 -0.0258 0.7108 0.0645 1.0000 Uiso R . . . .
H341 H 0.7447 -0.0242 0.7224 0.1366 1.0000 Uiso R . . . .
H343 H 0.7474 0.1191 0.7442 0.1367 1.0000 Uiso R . . . .
H342 H 0.7425 0.0181 0.7939 0.1370 1.0000 Uiso R . . . .
H411 H 0.5764 0.2113 0.4666 0.0585 1.0000 Uiso R . . . .
H471 H 0.6016 0.4444 0.6276 0.0632 1.0000 Uiso R . . . .
H551 H 0.5710 -0.2108 0.6329 0.0611 1.0000 Uiso R . . . .
H583 H 0.5087 -0.1453 0.6592 0.2225 1.0000 Uiso R . . . .
H582 H 0.5319 -0.2400 0.6573 0.2228 1.0000 Uiso R . . . .
H581 H 0.5277 -0.1131 0.6150 0.2226 1.0000 Uiso R . . . .
H591 H 0.5206 0.0502 0.7210 0.1878 1.0000 Uiso R . . . .
H593 H 0.5522 0.0852 0.7573 0.1884 1.0000 Uiso R . . . .
H592 H 0.5395 0.0836 0.6766 0.1881 1.0000 Uiso R . . . .
H601 H 0.5287 -0.1365 0.7885 0.1674 1.0000 Uiso R . . . .
H603 H 0.5611 -0.1147 0.8228 0.1682 1.0000 Uiso R . . . .
H602 H 0.5493 -0.2401 0.7807 0.1683 1.0000 Uiso R . . . .
H611 H 0.5941 0.0122 0.7964 0.0611 1.0000 Uiso R . . . .
H11 H 0.6405 0.1554 0.4514 0.0597 0.567(3) Uiso R . P 1 2
H12 H 0.6100 0.0963 0.4331 0.0605 0.567(3) Uiso R . P 1 2
H22 H 0.6336 -0.3257 0.6413 0.0540 0.433(3) Uiso R . P 1 1
H21 H 0.6046 -0.2903 0.5852 0.0542 0.433(3) Uiso R . P 1 1
H32 H 0.6646 0.0094 0.8199 0.0587 0.567(3) Uiso R . P 1 2
H31 H 0.6444 0.0191 0.8656 0.0586 0.567(3) Uiso R . P 1 2
H41 H 0.6699 0.3674 0.6779 0.0539 0.433(3) Uiso R . P 1 1
H42 H 0.6507 0.4852 0.6771 0.0540 0.433(3) Uiso R . P 1 1
H5001 H 0.6773 -0.2810 0.7033 0.0610 0.131(8) Uiso R . P 3 1
H5002 H 0.6601 -0.3209 0.7505 0.0611 0.131(8) Uiso R . P 3 1
H5011 H 0.6732 -0.2306 0.8285 0.0869 0.869(8) Uiso R . P 3 2
H5012 H 0.6605 -0.3280 0.7656 0.0879 0.869(8) Uiso R . P 3 2
H5102 H 0.7099 -0.1967 0.8154 0.1229 0.869(8) Uiso R . P 3 2
H5101 H 0.7021 -0.2928 0.7486 0.1227 0.869(8) Uiso R . P 3 2
H5112 H 0.7150 -0.2725 0.8071 0.0703 0.131(8) Uiso R . P 3 1
H5111 H 0.7046 -0.3969 0.7642 0.0701 0.131(8) Uiso R . P 3 1
H5201 H 0.7299 -0.4031 0.8468 0.1569 0.869(8) Uiso R . P 3 2
H5202 H 0.7104 -0.3619 0.8870 0.1569 0.869(8) Uiso R . P 3 2
H5203 H 0.6994 -0.4559 0.8263 0.1567 0.869(8) Uiso R . P 3 2
H5212 H 0.7173 -0.4085 0.8870 0.0940 0.131(8) Uiso R . P 3 1
H5211 H 0.6880 -0.3510 0.8771 0.0941 0.131(8) Uiso R . P 3 1
H5213 H 0.6904 -0.4797 0.8436 0.0940 0.131(8) Uiso R . P 3 1
H802 H 0.5813 -0.2158 0.4757 0.0917 0.185(7) Uiso R . P 4 2
H801 H 0.5800 -0.1010 0.4258 0.0920 0.185(7) Uiso R . P 4 2
H811 H 0.5818 -0.0936 0.4309 0.0686 0.815(7) Uiso R . P 4 1
H812 H 0.5792 -0.2032 0.4807 0.0686 0.815(7) Uiso R . P 4 1
H902 H 0.5589 -0.0627 0.5329 0.1330 0.185(7) Uiso R . P 4 2
H901 H 0.5550 0.0390 0.4751 0.1330 0.185(7) Uiso R . P 4 2
H912 H 0.5411 -0.0838 0.5050 0.0938 0.815(7) Uiso R . P 4 1
H911 H 0.5450 0.0032 0.4442 0.0945 0.815(7) Uiso R . P 4 1
H1001 H 0.5157 -0.0765 0.5079 0.1952 0.185(7) Uiso R . P 4 2
H1002 H 0.5348 -0.1875 0.4964 0.1953 0.185(7) Uiso R . P 4 2
H1003 H 0.5266 -0.0702 0.4441 0.1952 0.185(7) Uiso R . P 4 2
H1012 H 0.5081 -0.1336 0.4103 0.1441 0.815(7) Uiso R . P 4 1
H1011 H 0.5314 -0.2446 0.4320 0.1441 0.815(7) Uiso R . P 4 1
H1013 H 0.5308 -0.1485 0.3731 0.1444 0.815(7) Uiso R . P 4 1
H3602 H 0.6745 0.4111 0.5477 0.0815 0.276(16) Uiso R . P 5 2
H3601 H 0.6643 0.3181 0.4850 0.0820 0.276(16) Uiso R . P 5 2
H3611 H 0.6824 0.4142 0.5740 0.0740 0.724(16) Uiso R . P 5 1
H3612 H 0.6772 0.3422 0.5049 0.0753 0.724(16) Uiso R . P 5 1
H3702 H 0.7137 0.2639 0.5856 0.0943 0.276(16) Uiso R . P 5 2
H3701 H 0.7047 0.2307 0.5063 0.0942 0.276(16) Uiso R . P 5 2
H3711 H 0.7197 0.2982 0.6241 0.0959 0.724(16) Uiso R . P 5 1
H3712 H 0.7140 0.2066 0.5585 0.0970 0.724(16) Uiso R . P 5 1
H3802 H 0.7416 0.3525 0.5254 0.1371 0.276(16) Uiso R . P 5 2
H3801 H 0.7314 0.4501 0.5705 0.1373 0.276(16) Uiso R . P 5 2
H3803 H 0.7165 0.4444 0.4906 0.1369 0.276(16) Uiso R . P 5 2
H3813 H 0.7518 0.3423 0.5771 0.1361 0.724(16) Uiso R . P 5 1
H3812 H 0.7310 0.4611 0.5674 0.1364 0.724(16) Uiso R . P 5 1
H3811 H 0.7278 0.3655 0.5038 0.1366 0.724(16) Uiso R . P 5 1
H4503 H 0.5149 0.3534 0.4621 0.1588 0.700(5) Uiso R . P 2 2
H4502 H 0.5380 0.3356 0.4287 0.1584 0.700(5) Uiso R . P 2 2
H4501 H 0.5319 0.2307 0.4759 0.1586 0.700(5) Uiso R . P 2 2
H4511 H 0.5217 0.4050 0.4418 0.1420 0.300(5) Uiso R . P 2 1
H4513 H 0.5427 0.5182 0.4639 0.1418 0.300(5) Uiso R . P 2 1
H4512 H 0.5509 0.3975 0.4322 0.1419 0.300(5) Uiso R . P 2 1
H4601 H 0.5177 0.2859 0.5292 0.1379 0.300(5) Uiso R . P 2 1
H4603 H 0.5442 0.2273 0.5832 0.1377 0.300(5) Uiso R . P 2 1
H4602 H 0.5373 0.2007 0.5051 0.1379 0.300(5) Uiso R . P 2 1
H4611 H 0.5262 0.3367 0.5827 0.1711 0.700(5) Uiso R . P 2 2
H4612 H 0.5558 0.3822 0.6322 0.1705 0.700(5) Uiso R . P 2 2
H4613 H 0.5517 0.2419 0.6030 0.1703 0.700(5) Uiso R . P 2 2
H4402 H 0.5329 0.5065 0.5695 0.1370 0.300(5) Uiso R . P 2 1
H4401 H 0.5643 0.5402 0.5858 0.1369 0.300(5) Uiso R . P 2 1
H4403 H 0.5556 0.4353 0.6272 0.1367 0.300(5) Uiso R . P 2 1
H4412 H 0.5311 0.5378 0.5149 0.1457 0.700(5) Uiso R . P 2 2
H4411 H 0.5611 0.5553 0.5681 0.1458 0.700(5) Uiso R . P 2 2
H4413 H 0.5563 0.5417 0.4889 0.1456 0.700(5) Uiso R . P 2 2

loop_
_atom_site_aniso_label
_atom_site_aniso_U_11
_atom_site_aniso_U_22
_atom_site_aniso_U_33
_atom_site_aniso_U_23
_atom_site_aniso_U_13
_atom_site_aniso_U_12
O7 0.0401(8) 0.0511(9) 0.0657(10) -0.0047(8) 0.0226(7) 0.0091(7)
C11 0.0373(10) 0.0382(10) 0.0399(10) -0.0078(8) 0.0141(8) 0.0064(8)
C12 0.0449(11) 0.0417(11) 0.0345(10) -0.0029(8) 0.0147(9) 0.0091(9)
C13 0.0435(11) 0.0455(11) 0.0416(11) -0.0030(9) 0.0185(9) 0.0046(9)
C14 0.0390(11) 0.0443(11) 0.0483(12) -0.0055(9) 0.0144(9) 0.0068(9)
C15 0.0446(12) 0.0368(11) 0.0500(12) -0.0028(9) 0.0130(10) 0.0079(9)
C16 0.0448(11) 0.0330(10) 0.0451(11) -0.0080(8) 0.0173(9) 0.0014(8)
C17 0.0402(12) 0.0585(14) 0.0729(16) 0.0017(12) 0.0212(11) 0.0132(10)
C18 0.0563(18) 0.138(4) 0.093(2) 0.010(2) 0.0123(17) 0.041(2)
C19 0.070(2) 0.095(3) 0.335(9) 0.056(4) 0.110(4) 0.026(2)
C20 0.072(2) 0.181(5) 0.101(3) -0.048(3) 0.026(2) 0.055(3)
O21 0.0487(8) 0.0387(7) 0.0386(7) -0.0032(6) 0.0177(6) 0.0013(6)
C22 0.0450(11) 0.0333(10) 0.0332(9) -0.0046(8) 0.0133(8) -0.0029(8)
C23 0.0477(12) 0.0354(10) 0.0372(10) -0.0011(8) 0.0149(9) -0.0033(8)
C24 0.0547(13) 0.0427(11) 0.0389(11) -0.0002(9) 0.0221(10) -0.0033(9)
C25 0.0507(12) 0.0402(11) 0.0368(10) -0.0058(8) 0.0166(9) -0.0009(9)
C26 0.0682(15) 0.0507(13) 0.0472(12) -0.0037(10) 0.0282(11) 0.0100(11)
C27 0.162(4) 0.0541(17) 0.088(2) 0.0095(16) 0.083(3) 0.036(2)
C28 0.101(2) 0.0608(16) 0.0513(14) -0.0078(12) 0.0381(15) 0.0109(15)
C29 0.065(2) 0.136(4) 0.096(3) -0.033(2) 0.0332(18) 0.014(2)
C30 0.0683(15) 0.0337(10) 0.0461(12) 0.0001(9) 0.0271(11) 0.0029(10)
C31 0.0610(14) 0.0375(11) 0.0426(11) 0.0008(9) 0.0247(10) -0.0007(9)
C32 0.0479(13) 0.0564(14) 0.0498(12) -0.0050(11) 0.0162(10) -0.0005(10)
C33 0.0510(13) 0.0516(13) 0.0614(14) -0.0034(11) 0.0248(11) -0.0005(10)
C34 0.0554(17) 0.115(3) 0.104(3) -0.032(2) 0.0253(18) 0.0046(18)
O35 0.0651(10) 0.0420(8) 0.0515(9) 0.0028(7) 0.0181(8) 0.0093(7)
C39 0.0686(15) 0.0343(10) 0.0366(10) 0.0078(8) 0.0204(10) 0.0131(10)
C40 0.0705(15) 0.0333(10) 0.0389(11) 0.0058(8) 0.0277(10) 0.0069(10)
C41 0.0664(15) 0.0373(11) 0.0504(12) 0.0012(9) 0.0298(11) 0.0016(10)
C42 0.0715(16) 0.0342(11) 0.0583(14) 0.0050(10) 0.0370(12) 0.0044(10)
C43 0.0726(16) 0.0609(15) 0.116(2) -0.0111(15) 0.0616(16) -0.0018(12)
C47 0.0833(18) 0.0352(11) 0.0475(12) 0.0013(9) 0.0317(12) 0.0147(11)
C48 0.0799(17) 0.0348(11) 0.0385(11) 0.0030(9) 0.0185(11) 0.0137(11)
O49 0.0478(9) 0.0528(9) 0.0543(9) -0.0045(7) 0.0218(7) -0.0067(7)
C53 0.0474(12) 0.0374(11) 0.0462(11) 0.0015(9) 0.0218(9) -0.0087(9)
C54 0.0550(13) 0.0320(10) 0.0459(11) 0.0004(8) 0.0195(10) -0.0062(9)
C55 0.0516(13) 0.0483(13) 0.0495(12) -0.0015(10) 0.0155(10) -0.0077(10)
C56 0.0517(13) 0.0560(14) 0.0555(13) 0.0029(11) 0.0241(11) -0.0020(11)
C57 0.0499(15) 0.089(2) 0.0775(19) 0.0039(16) 0.0265(14) 0.0039(14)
C58 0.052(2) 0.267(8) 0.124(4) -0.072(5) 0.027(2) -0.022(3)
C59 0.083(3) 0.125(4) 0.173(5) 0.015(4) 0.053(3) 0.035(3)
C60 0.066(2) 0.165(4) 0.117(3) 0.034(3) 0.054(2) 0.002(2)
C61 0.0598(14) 0.0511(13) 0.0517(13) -0.0033(10) 0.0312(11) -0.0048(11)
C62 0.0560(13) 0.0442(11) 0.0424(11) -0.0021(9) 0.0237(10) -0.0113(10)
S30 0.0588(15) 0.0423(9) 0.0347(14) 0.0027(7) 0.0203(12) 0.0185(8)
C1 0.058(5) 0.057(3) 0.041(5) 0.002(3) 0.022(4) 0.003(3)
C2 0.0563(13) 0.0268(14) 0.0542(12) -0.0068(11) 0.0222(12) -0.0042(12)
S21 0.0555(8) 0.0273(8) 0.0533(7) -0.0059(5) 0.0234(6) -0.0044(5)
C3 0.054(4) 0.046(3) 0.045(4) 0.006(3) 0.015(3) 0.003(3)
S41 0.0635(16) 0.0331(8) 0.0379(12) 0.0010(7) 0.0169(9) 0.0013(8)
C4 0.053(4) 0.037(4) 0.054(3) 0.008(3) 0.031(3) 0.000(3)
S11 0.0552(9) 0.0343(6) 0.0422(5) -0.0008(4) 0.0247(6) -0.0096(5)
C500 0.052(5) 0.059(5) 0.054(5) -0.005(4) 0.027(4) -0.002(4)
C501 0.0746(19) 0.0461(15) 0.099(2) 0.0060(16) 0.0367(18) 0.0062(14)
C510 0.092(3) 0.089(3) 0.109(3) 0.024(2) 0.017(2) 0.013(2)
C511 0.060(6) 0.067(6) 0.065(6) -0.005(6) 0.025(5) -0.001(6)
C520 0.099(3) 0.101(3) 0.105(3) 0.029(3) 0.022(3) 0.027(3)
C521 0.061(7) 0.071(8) 0.071(8) -0.002(7) 0.022(6) -0.002(7)
C80 0.050(5) 0.070(5) 0.067(5) 0.002(4) 0.014(4) 0.007(4)
C81 0.0352(18) 0.062(2) 0.098(2) -0.0030(19) 0.0097(18) 0.0043(17)
C90 0.066(6) 0.090(6) 0.078(6) 0.008(5) 0.004(5) 0.005(5)
C91 0.0320(19) 0.094(3) 0.155(4) -0.005(3) 0.001(2) -0.0025(18)
C100 0.061(7) 0.095(7) 0.077(7) 0.010(6) 0.017(6) 0.008(6)
C101 0.058(2) 0.120(4) 0.166(5) 0.019(3) -0.005(3) -0.008(2)
C360 0.076(4) 0.072(4) 0.058(4) 0.007(4) 0.030(4) 0.008(4)
C361 0.079(3) 0.059(2) 0.064(3) 0.0144(19) 0.039(2) 0.0134(19)
C370 0.080(5) 0.081(5) 0.070(6) 0.009(5) 0.029(5) 0.002(4)
C371 0.084(3) 0.074(2) 0.099(4) 0.027(3) 0.041(3) 0.013(2)
C380 0.092(7) 0.096(7) 0.085(7) 0.005(6) 0.028(6) 0.011(6)
C381 0.092(4) 0.091(3) 0.100(4) 0.030(3) 0.041(3) 0.019(3)
C450 0.074(3) 0.099(3) 0.144(4) -0.040(3) 0.030(3) 0.014(3)
C451 0.079(4) 0.095(5) 0.126(5) 0.005(4) 0.053(4) 0.014(4)
C460 0.083(4) 0.073(4) 0.138(5) -0.008(4) 0.060(4) -0.006(4)
C461 0.099(3) 0.135(4) 0.141(4) 0.007(4) 0.073(3) -0.015(3)
C440 0.081(4) 0.078(4) 0.129(5) -0.026(4) 0.054(4) 0.016(4)
C441 0.067(3) 0.066(3) 0.163(4) -0.003(3) 0.043(3) 0.012(2)

loop_
_atom_type_symbol
_atom_type_scat_dispersion_real
_atom_type_scat_dispersion_imag
_atom_type_scat_Cromer_Mann_a1
_atom_type_scat_Cromer_Mann_b1
_atom_type_scat_Cromer_Mann_a2
_atom_type_scat_Cromer_Mann_b2
_atom_type_scat_Cromer_Mann_a3
_atom_type_scat_Cromer_Mann_b3
_atom_type_scat_Cromer_Mann_a4
_atom_type_scat_Cromer_Mann_b4
_atom_type_scat_Cromer_Mann_c
_atom_type_scat_source
C 0.0181 0.0091 2.3100 20.8439 1.0200 10.2075 1.5886 0.5687 0.8650 51.6512 0.2156 'International Tables Vol C 4.2.6.8 and 6.1.1.4'
H 0.0000 0.0000 0.4930 10.5109 0.3229 26.1257 0.1402 3.1424 0.0408 57.7998 0.0030 'International Tables Vol C 4.2.6.8 and 6.1.1.4'
N 0.0311 0.0180 12.2126 0.0057 3.1322 9.8933 2.0125 28.9975 1.1663 0.5826 -11.5290 'International Tables Vol C 4.2.6.8 and 6.1.1.4'
O 0.0492 0.0322 3.0485 13.2771 2.2868 5.7011 1.5463 0.3239 0.8670 32.9089 0.2508 'International Tables Vol C 4.2.6.8 and 6.1.1.4'
S 0.3331 0.5567 6.9053 1.4679 5.2034 22.2151 1.4379 0.2536 1.5863 56.1720 0.8669 'International Tables Vol C 4.2.6.8 and 6.1.1.4'

loop_
_geom_angle_atom_site_label_1
_geom_angle_atom_site_label_2
_geom_angle_atom_site_label_3
_geom_angle
_geom_angle_publ_flag
C11 O7 C81 113.0(3) yes
C11 O7 C80 105.9(10) yes
O7 C11 C12 119.46(19) yes
O7 C11 C16 120.21(19) yes
C12 C11 C16 120.33(19) yes
C11 C12 C13 118.80(19) yes
C11 C12 S30 120.5(2) yes
C13 C12 S30 119.9(2) yes
C11 C12 C13 118.80(19) yes
C11 C12 C1 122.2(5) yes
C13 C12 C1 118.9(5) yes
C12 C13 C14 122.0(2) yes
C12 C13 H131 119.4 no
C14 C13 H131 118.6 no
C13 C14 C15 117.8(2) yes
C13 C14 C17 120.6(2) yes
C15 C14 C17 121.5(2) yes
C14 C15 C16 122.0(2) yes
C14 C15 H151 119.8 no
C16 C15 H151 118.2 no
C11 C16 C15 118.8(2) yes
C11 C16 C2 121.1(5) yes
C15 C16 C2 120.0(6) yes
C11 C16 C15 118.8(2) yes
C11 C16 S21 121.50(18) yes
C15 C16 S21 119.25(18) yes
C14 C17 C18 110.9(2) yes
C14 C17 C19 111.0(2) yes
C18 C17 C19 107.4(4) yes
C14 C17 C20 107.6(2) yes
C18 C17 C20 108.6(3) yes
C19 C17 C20 111.4(4) yes
C17 C18 H181 107.4 no
C17 C18 H183 110.3 no
H181 C18 H183 109.3 no
C17 C18 H182 108.6 no
H181 C18 H182 109.0 no
H183 C18 H182 112.1 no
C17 C19 H191 109.6 no
C17 C19 H192 110.4 no
H191 C19 H192 110.4 no
C17 C19 H193 108.6 no
H191 C19 H193 108.5 no
H192 C19 H193 109.3 no
C17 C20 H202 109.4 no
C17 C20 H201 111.0 no
H202 C20 H201 109.1 no
C17 C20 H203 109.4 no
H202 C20 H203 108.2 no
H201 C20 H203 109.7 no
C22 O21 C32 113.87(16) yes
O21 C22 C23 119.99(18) yes
O21 C22 C31 120.36(18) yes
C23 C22 C31 119.54(19) yes
C22 C23 C24 119.28(19) yes
C22 C23 S41 120.92(18) yes
C24 C23 S41 119.34(18) yes
C22 C23 C24 119.28(19) yes
C22 C23 C3 118.7(4) yes
C24 C23 C3 121.4(4) yes
C23 C24 C25 122.4(2) yes
C23 C24 H241 117.8 no
C25 C24 H241 119.8 no
C24 C25 C26 120.9(2) yes
C24 C25 C30 117.1(2) yes
C26 C25 C30 122.0(2) yes
C25 C26 C27 112.3(2) yes
C25 C26 C28 110.5(2) yes
C27 C26 C28 108.0(2) yes
C25 C26 C29 107.8(2) yes
C27 C26 C29 109.8(3) yes
C28 C26 C29 108.4(3) yes
C26 C27 H271 109.6 no
C26 C27 H272 109.7 no
H271 C27 H272 108.8 no
C26 C27 H273 111.2 no
H271 C27 H273 108.8 no
H272 C27 H273 108.7 no
C26 C28 H282 110.3 no
C26 C28 H281 109.0 no
H282 C28 H281 108.5 no
C26 C28 H283 110.8 no
H282 C28 H283 108.9 no
H281 C28 H283 109.2 no
C26 C29 H292 109.9 no
C26 C29 H291 112.0 no
H292 C29 H291 108.3 no
C26 C29 H293 109.7 no
H292 C29 H293 107.2 no
H291 C29 H293 109.6 no
C25 C30 C31 122.3(2) yes
C25 C30 H301 118.7 no
C31 C30 H301 119.0 no
C22 C31 C30 119.5(2) yes
C22 C31 C4 118.3(3) yes
C30 C31 C4 120.4(3) yes
C22 C31 C30 119.5(2) yes
C22 C31 S11 120.17(17) yes
C30 C31 S11 120.08(17) yes
O21 C32 C33 108.82(19) yes
O21 C32 H322 108.1 no
C33 C32 H322 111.8 no
O21 C32 H321 108.8 no
C33 C32 H321 110.2 no
H322 C32 H321 109.1 no
C32 C33 C34 110.8(2) yes
C32 C33 H332 107.9 no
C34 C33 H332 110.1 no
C32 C33 H331 109.7 no
C34 C33 H331 109.8 no
H332 C33 H331 108.4 no
C33 C34 H341 110.5 no
C33 C34 H343 110.8 no
H341 C34 H343 109.1 no
C33 C34 H342 109.6 no
H341 C34 H342 109.3 no
H343 C34 H342 107.4 no
C39 O35 C361 118.3(3) yes
C39 O35 C360 106.1(6) yes
O35 C39 C40 119.75(19) yes
O35 C39 C48 121.1(2) yes
C40 C39 C48 119.1(2) yes
C39 C40 C41 119.9(2) yes
C39 C40 S30 125.5(2) yes
C41 C40 S30 114.5(2) yes
C39 C40 C41 119.9(2) yes
C39 C40 C1 115.1(5) yes
C41 C40 C1 124.9(5) yes
C40 C41 C42 122.1(2) yes
C40 C41 H411 118.3 no
C42 C41 H411 119.5 no
C41 C42 C43 121.7(3) yes
C41 C42 C47 116.9(2) yes
C43 C42 C47 121.3(2) yes
C42 C43 C451 108.7(5) yes
C42 C43 C460 110.3(5) yes
C451 C43 C460 108.4(5) yes
C42 C43 C440 111.6(5) yes
C451 C43 C440 108.4(4) yes
C460 C43 C440 109.4(4) yes
C42 C43 C450 113.7(3) yes
C42 C43 C461 107.3(3) yes
C450 C43 C461 108.2(3) yes
C42 C43 C441 110.0(3) yes
C450 C43 C441 107.0(3) yes
C461 C43 C441 110.6(3) yes
C42 C47 C48 122.4(2) yes
C42 C47 H471 119.7 no
C48 C47 H471 117.8 no
C39 C48 C47 119.5(2) yes
C39 C48 C4 126.8(4) yes
C47 C48 C4 112.6(3) yes
C39 C48 C47 119.5(2) yes
C39 C48 S11 117.9(2) yes
C47 C48 S11 122.59(18) yes
C53 O49 C500 127.6(9) yes
C53 O49 C501 110.2(2) yes
O49 C53 C54 120.0(2) yes
O49 C53 C62 120.3(2) yes
C54 C53 C62 119.6(2) yes
C53 C54 C55 119.1(2) yes
C53 C54 C2 116.1(5) yes
C55 C54 C2 124.7(5) yes
C53 C54 C55 119.1(2) yes
C53 C54 S21 124.46(19) yes
C55 C54 S21 116.32(18) yes
C54 C55 C56 122.3(2) yes
C54 C55 H551 118.0 no
C56 C55 H551 119.6 no
C55 C56 C57 123.0(2) yes
C55 C56 C61 117.0(2) yes
C57 C56 C61 120.0(2) yes
C56 C57 C58 113.1(3) yes
C56 C57 C59 109.9(3) yes
C58 C57 C59 108.6(4) yes
C56 C57 C60 108.2(3) yes
C58 C57 C60 111.4(4) yes
C59 C57 C60 105.4(4) yes
C57 C58 H583 110.1 no
C57 C58 H582 107.5 no
H583 C58 H582 109.4 no
C57 C58 H581 109.5 no
H583 C58 H581 110.1 no
H582 C58 H581 110.2 no
C57 C59 H591 110.5 no
C57 C59 H593 110.0 no
H591 C59 H593 110.4 no
C57 C59 H592 107.4 no
H591 C59 H592 109.0 no
H593 C59 H592 109.4 no
C57 C60 H601 110.9 no
C57 C60 H603 111.1 no
H601 C60 H603 109.5 no
C57 C60 H602 107.1 no
H601 C60 H602 108.2 no
H603 C60 H602 110.0 no
C56 C61 C62 122.5(2) yes
C56 C61 H611 118.8 no
C62 C61 H611 118.7 no
C53 C62 C61 119.1(2) yes
C53 C62 S41 118.5(2) yes
C61 C62 S41 121.9(2) yes
C53 C62 C61 119.1(2) yes
C53 C62 C3 124.6(4) yes
C61 C62 C3 116.0(4) yes
C40 S30 C12 98.22(18) yes
C40 C1 C12 118.6(5) yes
C40 C1 H11 109.1 no
C12 C1 H11 109.4 no
C40 C1 H12 105.1 no
C12 C1 H12 105.3 no
H11 C1 H12 108.8 no
C16 C2 C54 119.5(6) yes
C16 C2 H22 109.0 no
C54 C2 H22 107.8 no
C16 C2 H21 106.0 no
C54 C2 H21 105.2 no
H22 C2 H21 109.0 no
C16 S21 C54 101.14(11) yes
C23 C3 C62 120.7(4) yes
C23 C3 H32 106.0 no
C62 C3 H32 105.1 no
C23 C3 H31 106.6 no
C62 C3 H31 107.7 no
H32 C3 H31 110.6 no
C62 S41 C23 92.25(15) yes
C31 C4 C48 123.3(5) yes
C31 C4 H41 105.6 no
C48 C4 H41 104.7 no
C31 C4 H42 106.5 no
C48 C4 H42 106.8 no
H41 C4 H42 109.4 no
C48 S11 C31 90.04(12) yes
O49 C500 C511 145.0(18) yes
O49 C500 H5001 99.5 no
C511 C500 H5001 99.3 no
O49 C500 H5002 100.3 no
C511 C500 H5002 100.9 no
H5001 C500 H5002 109.1 no
O49 C501 C510 111.7(4) yes
O49 C501 H5011 113.5 no
C510 C501 H5011 96.3 no
O49 C501 H5012 110.3 no
C510 C501 H5012 111.3 no
H5011 C501 H5012 113.2 no
C501 C510 C520 110.7(5) yes
C501 C510 H5102 105.5 no
C520 C510 H5102 108.9 no
C501 C510 H5101 106.3 no
C520 C510 H5101 110.9 no
H5102 C510 H5101 114.4 no
C500 C511 C521 119.5(20) yes
C500 C511 H5112 107.2 no
C521 C511 H5112 106.9 no
C500 C511 H5111 106.4 no
C521 C511 H5111 107.1 no
H5112 C511 H5111 109.6 no
C510 C520 H5201 109.7 no
C510 C520 H5202 109.4 no
H5201 C520 H5202 108.4 no
C510 C520 H5203 109.6 no
H5201 C520 H5203 110.1 no
H5202 C520 H5203 109.6 no
C511 C521 H5212 108.5 no
C511 C521 H5211 110.7 no
H5212 C521 H5211 109.4 no
C511 C521 H5213 109.0 no
H5212 C521 H5213 109.6 no
H5211 C521 H5213 109.6 no
O7 C80 C90 78.8(10) yes
O7 C80 H802 116.7 no
C90 C80 H802 123.9 no
O7 C80 H801 116.1 no
C90 C80 H801 108.1 no
H802 C80 H801 110.3 no
O7 C81 C91 110.7(4) yes
O7 C81 H811 106.9 no
C91 C81 H811 112.9 no
O7 C81 H812 107.3 no
C91 C81 H812 108.4 no
H811 C81 H812 110.5 no
C80 C90 C100 126(2) yes
C80 C90 H902 109.2 no
C100 C90 H902 68.7 no
C80 C90 H901 122.3 no
C100 C90 H901 107.3 no
H902 C90 H901 110.0 no
C81 C91 C101 112.6(5) yes
C81 C91 H912 121.0 no
C101 C91 H912 99.8 no
C81 C91 H911 106.3 no
C101 C91 H911 104.8 no
H912 C91 H911 111.3 no
C90 C100 H1001 141.7 no
C90 C100 H1002 100.8 no
H1001 C100 H1002 110.7 no
C90 C100 H1003 74.0 no
H1001 C100 H1003 110.9 no
H1002 C100 H1003 112.9 no
C91 C101 H1012 114.0 no
C91 C101 H1011 107.6 no
H1012 C101 H1011 111.4 no
C91 C101 H1013 105.9 no
H1012 C101 H1013 109.4 no
H1011 C101 H1013 108.2 no
O35 C360 C370 109.4(10) yes
O35 C360 H3602 109.7 no
C370 C360 H3602 109.6 no
O35 C360 H3601 110.3 no
C370 C360 H3601 108.3 no
H3602 C360 H3601 109.4 no
O35 C361 C371 111.8(4) yes
O35 C361 H3611 110.7 no
C371 C361 H3611 111.5 no
O35 C361 H3612 108.2 no
C371 C361 H3612 107.1 no
H3611 C361 H3612 107.3 no
C360 C370 C380 122.5(13) yes
C360 C370 H3702 104.3 no
C380 C370 H3702 106.1 no
C360 C370 H3701 106.1 no
C380 C370 H3701 107.5 no
H3702 C370 H3701 110.1 no
C361 C371 C381 117.4(4) yes
C361 C371 H3711 104.7 no
C381 C371 H3711 102.9 no
C361 C371 H3712 110.5 no
C381 C371 H3712 108.5 no
H3711 C371 H3712 112.6 no
C370 C380 H3802 108.1 no
C370 C380 H3801 110.6 no
H3802 C380 H3801 110.4 no
C370 C380 H3803 109.2 no
H3802 C380 H3803 109.4 no
H3801 C380 H3803 109.1 no
C371 C381 H3813 108.7 no
C371 C381 H3812 109.6 no
H3813 C381 H3812 110.7 no
C371 C381 H3811 106.9 no
H3813 C381 H3811 110.2 no
H3812 C381 H3811 110.8 no
C43 C450 H4503 109.5 no
C43 C450 H4502 112.4 no
H4503 C450 H4502 108.4 no
C43 C450 H4501 108.7 no
H4503 C450 H4501 107.1 no
H4502 C450 H4501 110.6 no
C43 C451 H4511 109.9 no
C43 C451 H4513 108.4 no
H4511 C451 H4513 110.1 no
C43 C451 H4512 110.0 no
H4511 C451 H4512 109.1 no
H4513 C451 H4512 109.4 no
C43 C460 H4601 109.5 no
C43 C460 H4603 109.6 no
H4601 C460 H4603 109.6 no
C43 C460 H4602 110.1 no
H4601 C460 H4602 108.4 no
H4603 C460 H4602 109.6 no
C43 C461 H4611 107.6 no
C43 C461 H4612 107.5 no
H4611 C461 H4612 110.1 no
C43 C461 H4613 110.1 no
H4611 C461 H4613 109.9 no
H4612 C461 H4613 111.6 no
C43 C440 H4402 109.7 no
C43 C440 H4401 110.7 no
H4402 C440 H4401 109.2 no
C43 C440 H4403 108.8 no
H4402 C440 H4403 109.0 no
H4401 C440 H4403 109.5 no
C43 C441 H4412 109.9 no
C43 C441 H4411 110.2 no
H4412 C441 H4411 109.3 no
C43 C441 H4413 108.3 no
H4412 C441 H4413 107.9 no
H4411 C441 H4413 111.1 no

loop_
_geom_bond_atom_site_label_1
_geom_bond_atom_site_label_2
_geom_bond_distance
_geom_bond_publ_flag
O7 C11 1.379(3) yes
O7 C81 1.439(5) yes
O7 C11 1.379(3) yes
O7 C80 1.460(11) yes
C11 C12 1.392(3) yes
C11 C16 1.398(3) yes
C12 C13 1.394(3) yes
C12 S30 1.740(4) yes
C12 C13 1.394(3) yes
C12 C1 1.530(8) yes
C13 C14 1.387(3) yes
C13 H131 0.931 no
C14 C15 1.383(3) yes
C14 C17 1.540(3) yes
C15 C16 1.393(3) yes
C15 H151 0.963 no
C16 C2 1.551(8) yes
C16 S21 1.743(3) yes
C17 C18 1.526(5) yes
C17 C19 1.506(5) yes
C17 C20 1.507(5) yes
C18 H181 0.970 no
C18 H183 0.986 no
C18 H182 0.984 no
C19 H191 0.966 no
C19 H192 0.957 no
C19 H193 0.974 no
C20 H202 0.973 no
C20 H201 0.963 no
C20 H203 0.969 no
O21 C22 1.372(2) yes
O21 C32 1.433(3) yes
C22 C23 1.394(3) yes
C22 C31 1.394(3) yes
C23 C24 1.392(3) yes
C23 S41 1.791(3) yes
C23 C24 1.392(3) yes
C23 C3 1.498(7) yes
C24 C25 1.387(3) yes
C24 H241 0.930 no
C25 C26 1.533(3) yes
C25 C30 1.389(3) yes
C26 C27 1.529(4) yes
C26 C28 1.527(4) yes
C26 C29 1.530(5) yes
C27 H271 0.952 no
C27 H272 0.973 no
C27 H273 0.969 no
C28 H282 0.982 no
C28 H281 0.985 no
C28 H283 0.965 no
C29 H292 0.978 no
C29 H291 0.972 no
C29 H293 0.972 no
C30 C31 1.389(3) yes
C30 H301 0.950 no
C31 C4 1.499(6) yes
C31 S11 1.806(2) yes
C32 C33 1.497(3) yes
C32 H322 0.969 no
C32 H321 0.986 no
C33 C34 1.517(4) yes
C33 H332 0.977 no
C33 H331 0.980 no
C34 H341 0.980 no
C34 H343 0.974 no
C34 H342 0.976 no
O35 C39 1.373(3) yes
O35 C361 1.457(5) yes
O35 C39 1.373(3) yes
O35 C360 1.418(9) yes
C39 C40 1.392(4) yes
C39 C48 1.397(3) yes
C40 C41 1.386(4) yes
C40 S30 1.743(3) yes
C40 C41 1.386(4) yes
C40 C1 1.532(8) yes
C41 C42 1.395(3) yes
C41 H411 0.953 no
C42 C43 1.539(4) yes
C42 C47 1.384(4) yes
C43 C451 1.522(9) yes
C43 C460 1.505(8) yes
C43 C440 1.519(8) yes
C43 C450 1.506(6) yes
C43 C461 1.523(6) yes
C43 C441 1.510(5) yes
C47 C48 1.391(4) yes
C47 H471 0.940 no
C48 C4 1.459(7) yes
C48 S11 1.875(3) yes
O49 C53 1.374(3) yes
O49 C500 1.413(10) yes
O49 C53 1.374(3) yes
O49 C501 1.454(4) yes
C53 C54 1.397(3) yes
C53 C62 1.397(3) yes
C54 C55 1.385(3) yes
C54 C2 1.558(8) yes
C54 C55 1.385(3) yes
C54 S21 1.733(3) yes
C55 C56 1.391(4) yes
C55 H551 0.938 no
C56 C57 1.540(4) yes
C56 C61 1.387(4) yes
C57 C58 1.479(6) yes
C57 C59 1.524(6) yes
C57 C60 1.533(5) yes
C58 H583 0.954 no
C58 H582 0.968 no
C58 H581 0.976 no
C59 H591 0.964 no
C59 H593 0.962 no
C59 H592 0.980 no
C60 H601 0.960 no
C60 H603 0.981 no
C60 H602 0.980 no
C61 C62 1.384(3) yes
C61 H611 0.930 no
C62 S41 1.815(3) yes
C62 C3 1.493(7) yes
C1 H11 0.982 no
C1 H12 0.987 no
C2 H22 0.979 no
C2 H21 0.982 no
C3 H32 0.987 no
C3 H31 0.988 no
C4 H41 0.976 no
C4 H42 0.977 no
C500 C511 1.502(10) yes
C500 H5001 0.968 no
C500 H5002 0.969 no
C501 C510 1.440(6) yes
C501 H5011 0.982 no
C501 H5012 0.968 no
C510 C520 1.535(6) yes
C510 H5102 0.996 no
C510 H5101 0.988 no
C511 C521 1.514(10) yes
C511 H5112 0.976 no
C511 H5111 0.972 no
C520 H5201 0.965 no
C520 H5202 0.960 no
C520 H5203 0.956 no
C521 H5212 0.961 no
C521 H5211 0.958 no
C521 H5213 0.959 no
C80 C90 1.508(11) yes
C80 H802 0.973 no
C80 H801 0.972 no
C81 C91 1.489(5) yes
C81 H811 0.977 no
C81 H812 0.970 no
C90 C100 1.507(5) yes
C90 H902 0.967 no
C90 H901 0.967 no
C91 C101 1.447(6) yes
C91 H912 1.019 no
C91 H911 0.961 no
C100 H1001 0.973 no
C100 H1002 0.975 no
C100 H1003 0.970 no
C101 H1012 0.988 no
C101 H1011 0.990 no
C101 H1013 0.976 no
C360 C370 1.519(10) yes
C360 H3602 0.970 no
C360 H3601 0.971 no
C361 C371 1.460(6) yes
C361 H3611 0.968 no
C361 H3612 0.984 no
C370 C380 1.518(10) yes
C370 H3702 0.979 no
C370 H3701 0.970 no
C371 C381 1.503(6) yes
C371 H3711 0.969 no
C371 H3712 0.985 no
C380 H3802 0.978 no
C380 H3801 0.974 no
C380 H3803 0.968 no
C381 H3813 0.986 no
C381 H3812 0.992 no
C381 H3811 0.998 no
C450 H4503 0.963 no
C450 H4502 0.970 no
C450 H4501 0.961 no
C451 H4511 0.966 no
C451 H4513 0.962 no
C451 H4512 0.962 no
C460 H4601 0.960 no
C460 H4603 0.963 no
C460 H4602 0.955 no
C461 H4611 0.972 no
C461 H4612 0.972 no
C461 H4613 0.970 no
C440 H4402 0.962 no
C440 H4401 0.958 no
C440 H4403 0.958 no
C441 H4412 0.963 no
C441 H4411 0.968 no
C441 H4413 0.959 no

loop_
_geom_hbond_atom_site_label_D
_geom_hbond_atom_site_label_H
_geom_hbond_atom_site_label_A
_geom_hbond_angle_DHA
_geom_hbond_distance_DH
_geom_hbond_distance_HA
_geom_hbond_distance_DA
_geom_hbond_publ_flag
C33 H331 O49 147 0.98 2.49 3.354(10) yes
C500 H5001 C15 146 0.97 2.55 3.395(10) yes

loop_
_platon_squeeze_void_nr
_platon_squeeze_void_average_x
_platon_squeeze_void_average_y
_platon_squeeze_void_average_z
_platon_squeeze_void_volume
_platon_squeeze_void_count_electrons
_platon_squeeze_void_content
1 0.000 0.042 0.250 123 37 ' '
2 0.000 -0.042 0.750 123 37 ' '
3 0.399 0.116 0.857 15 0 ' '
4 0.601 0.116 0.643 15 0 ' '
5 0.500 0.458 0.750 123 37 ' '
6 0.500 0.542 0.250 123 37 ' '
7 0.101 0.384 0.143 15 0 ' '
8 0.899 0.383 0.357 15 0 ' '
9 0.101 0.616 0.643 15 0 ' '
10 0.899 0.616 0.857 15 0 ' '
11 0.399 0.883 0.357 15 0 ' '
12 0.601 0.884 0.143 15 0 ' '
